data_7224455
loop_
_publ_author_name
'Nawrot, I.'
'Machura, B.'
'Kruszynski, R.'

_publ_section_title
;
 Exploration of Cd(ii)/pseudohalide/di-2-pyridyl ketone chemistry --
 rational synthesis, structural analysis and photoluminescence
;
_journal_issue 15
_journal_name_full CrystEngComm
_journal_page_first 2650
_journal_paper_doi 10.1039/C6CE00112B
_journal_volume 18
_journal_year 2016
_chemical_formula_moiety 'C48 H40 Cd4 N12 O16'
_chemical_formula_sum 'C48 H40 Cd4 N12 O16'
_chemical_formula_weight 1490.52
_chemical_name_systematic
; 
 ? 
;
_space_group_IT_number 61
_symmetry_cell_setting orthorhombic
_symmetry_space_group_name_Hall '-P 2ac 2ab'
_symmetry_space_group_name_H-M 'P b c a'
_atom_sites_solution_hydrogens geom
_atom_sites_solution_primary direct
_atom_sites_solution_secondary difmap
_audit_creation_method SHELXL-97
_audit_update_record
;
2016-01-11 deposited with the CCDC.
2016-02-29 downloaded from the CCDC.
;
_cell_angle_alpha 90.00
_cell_angle_beta 90.00
_cell_angle_gamma 90.00
_cell_formula_units_Z 4
_cell_length_a 12.5084(5)
_cell_length_b 19.1468(9)
_cell_length_c 22.4328(9)
_cell_measurement_reflns_used 5258
_cell_measurement_temperature 295.0
_cell_measurement_theta_max 28.6310
_cell_measurement_theta_min 3.8040
_cell_volume 5372.6(4)
_computing_cell_refinement 'CrysAlis RED v. 1.163 (UNIL IC & KUMA 2000)'
_computing_data_collection 'CrysAlis CCD v. 1.163 (UNIL IC & KUMA 2000)'
_computing_data_reduction 'CrysAlis RED v. 1.163 (UNIL IC & KUMA 2000)'
_computing_molecular_graphics
;XP in SHELXTL/PC (Sheldrick, 1990b)
 ORTEP-3 W v. 1.062 (Farrugia 1997)
;
_computing_publication_material
;SHELXL-97 (Sheldrick, 1997) and
 PLATON (Spek, 1990)
;
_computing_structure_refinement 'SHELXL-97 (Sheldrick, 1997)'
_computing_structure_solution 'SHELXS-97 (Sheldrick, 1990)'
_diffrn_ambient_temperature 295.0
_diffrn_measured_fraction_theta_full 0.998
_diffrn_measured_fraction_theta_max 0.998
_diffrn_measurement_device_type 'Xcalibur, Atlas, Gemini ultra'
_diffrn_radiation_monochromator graphite
_diffrn_radiation_source 'fine-focus sealed tube'
_diffrn_radiation_type MoK\a
_diffrn_radiation_wavelength 0.71073
_diffrn_reflns_av_R_equivalents 0.0619
_diffrn_reflns_av_sigmaI/netI 0.0620
_diffrn_reflns_limit_h_max 14
_diffrn_reflns_limit_h_min -14
_diffrn_reflns_limit_k_max 22
_diffrn_reflns_limit_k_min -19
_diffrn_reflns_limit_l_max 22
_diffrn_reflns_limit_l_min -26
_diffrn_reflns_number 17425
_diffrn_reflns_theta_full 25.10
_diffrn_reflns_theta_max 25.10
_diffrn_reflns_theta_min 3.35
_exptl_absorpt_coefficient_mu 1.642
_exptl_absorpt_correction_T_max 1.00000
_exptl_absorpt_correction_T_min 0.55865
_exptl_absorpt_correction_type empirical
_exptl_absorpt_process_details 'CrysAlis RED, (2005)'
_exptl_crystal_colour 'light yellow'
_exptl_crystal_density_diffrn 1.843
_exptl_crystal_density_method 'not measured'
_exptl_crystal_description plate
_exptl_crystal_F_000 2928
_exptl_crystal_size_max 0.12
_exptl_crystal_size_mid 0.05
_exptl_crystal_size_min 0.03
_refine_diff_density_max 1.924
_refine_diff_density_min -0.844
_refine_diff_density_rms 0.127
_refine_ls_extinction_method none
_refine_ls_goodness_of_fit_ref 1.090
_refine_ls_hydrogen_treatment constr
_refine_ls_matrix_type full
_refine_ls_number_parameters 363
_refine_ls_number_reflns 4775
_refine_ls_number_restraints 0
_refine_ls_restrained_S_all 1.090
_refine_ls_R_factor_all 0.1019
_refine_ls_R_factor_gt 0.0571
_refine_ls_shift/su_max 0.001
_refine_ls_shift/su_mean 0.000
_refine_ls_structure_factor_coef Fsqd
_refine_ls_weighting_details 'calc w=1/[\s^2^(Fo^2^)+(0.0197P)^2^+21.8358P] where P=(Fo^2^+2Fc^2^)/3'
_refine_ls_weighting_scheme calc
_refine_ls_wR_factor_gt 0.0979
_refine_ls_wR_factor_ref 0.1092
_reflns_number_gt 2978
_reflns_number_total 4775
_reflns_threshold_expression >2sigma(I)
_cod_data_source_file c6ce00112b2.cif
_cod_data_source_block cd134
_cod_depositor_comments 'Adding full bibliography for 7224447--7224455.cif.'
_cod_original_sg_symbol_H-M Pbca
_cod_database_code 7224455

loop_
_symmetry_equiv_pos_as_xyz
'x, y, z'
'-x+1/2, -y, z+1/2'
'x+1/2, -y+1/2, -z'
'-x, y+1/2, -z+1/2'
'-x, -y, -z'
'x-1/2, y, -z-1/2'
'-x-1/2, y-1/2, z'
'x, -y-1/2, z-1/2'

loop_
_atom_site_label
_atom_site_type_symbol
_atom_site_fract_x
_atom_site_fract_y
_atom_site_fract_z
_atom_site_U_iso_or_equiv
_atom_site_adp_type
_atom_site_occupancy
_atom_site_symmetry_multiplicity
_atom_site_calc_flag
_atom_site_refinement_flags
Cd1 Cd 0.57165(4) 0.49383(3) 0.43342(2) 0.02709(15) Uani 1 1 d .
Cd2 Cd 0.71715(4) 0.49091(3) 0.56832(2) 0.03310(16) Uani 1 1 d .
O1 O 0.5691(4) 0.4278(2) 0.59403(19) 0.0291(11) Uani 1 1 d .
N1 N 0.6348(5) 0.5686(3) 0.3627(3) 0.0338(15) Uani 1 1 d .
O3 O 0.4281(3) 0.4453(2) 0.47834(19) 0.0222(10) Uani 1 1 d .
C5 C 0.5614(6) 0.6063(4) 0.3342(3) 0.0357(19) Uani 1 1 d .
N4 N 0.7727(5) 0.6035(3) 0.5404(3) 0.0384(16) Uani 1 1 d .
N3 N 0.5244(5) 0.3903(3) 0.3834(3) 0.0353(15) Uani 1 1 d .
C8 C 0.5521(8) 0.4867(5) 0.7490(4) 0.058(3) Uani 1 1 d .
H8 H 0.5012 0.4567 0.7651 0.069 Uiso 1 1 calc R
C18 C 0.4180(6) 0.3733(3) 0.4736(3) 0.0263(16) Uani 1 1 d .
N2 N 0.6689(5) 0.5152(3) 0.6688(3) 0.0445(17) Uani 1 1 d .
C19 C 0.7003(6) 0.6474(4) 0.5166(3) 0.0316(17) Uani 1 1 d .
N5 N 0.9129(7) 0.4262(4) 0.6114(4) 0.058(2) Uani 1 1 d .
O4 O 0.4821(4) 0.3376(2) 0.5149(2) 0.0374(13) Uani 1 1 d .
H4 H 0.5062 0.3654 0.5392 0.056 Uiso 1 1 calc R
N99 N 0.7262(5) 0.4495(3) 0.4711(3) 0.0380(16) Uani 1 1 d .
O2 O 0.3756(4) 0.6431(3) 0.3268(2) 0.0430(13) Uani 1 1 d .
C99 C 0.7860(7) 0.4118(5) 0.4474(4) 0.054(2) Uani 1 1 d .
C20 C 0.7288(7) 0.7062(4) 0.4853(4) 0.044(2) Uani 1 1 d .
H20 H 0.6764 0.7347 0.4687 0.053 Uiso 1 1 calc R
C17 C 0.4565(6) 0.3486(4) 0.4122(3) 0.0336(18) Uani 1 1 d .
C23 C 0.8762(7) 0.6216(4) 0.5331(4) 0.054(2) Uani 1 1 d .
H23 H 0.9279 0.5925 0.5496 0.064 Uiso 1 1 calc R
C21 C 0.8349(7) 0.7225(5) 0.4786(4) 0.059(3) Uani 1 1 d .
H21 H 0.8549 0.7623 0.4577 0.071 Uiso 1 1 calc R
C6 C 0.4421(5) 0.5868(4) 0.3470(3) 0.0304(17) Uani 1 1 d .
C13 C 0.5663(7) 0.3687(4) 0.3320(4) 0.048(2) Uani 1 1 d .
H13 H 0.6126 0.3983 0.3117 0.057 Uiso 1 1 calc R
C7 C 0.5911(6) 0.4758(4) 0.6927(3) 0.0354(19) Uani 1 1 d .
C4 C 0.7372(6) 0.5834(4) 0.3544(4) 0.043(2) Uani 1 1 d .
H4A H 0.7879 0.5578 0.3754 0.051 Uiso 1 1 calc R
O5 O 0.8967(6) 0.4892(4) 0.6102(4) 0.098(3) Uani 1 1 d .
O99 O 0.8449(7) 0.3723(4) 0.4234(4) 0.111(3) Uani 1 1 d .
O7 O 0.9954(6) 0.4004(4) 0.6303(3) 0.093(3) Uani 1 1 d .
C1 C 0.7723(7) 0.6348(5) 0.3164(4) 0.061(3) Uani 1 1 d .
H1 H 0.8447 0.6439 0.3111 0.074 Uiso 1 1 calc R
C15 C 0.4753(8) 0.2622(4) 0.3375(4) 0.060(3) Uani 1 1 d .
H15 H 0.4585 0.2186 0.3218 0.072 Uiso 1 1 calc R
C12 C 0.7047(8) 0.5686(5) 0.7013(4) 0.060(3) Uani 1 1 d .
H12 H 0.7581 0.5966 0.6852 0.072 Uiso 1 1 calc R
C16 C 0.4311(7) 0.2836(4) 0.3904(4) 0.047(2) Uani 1 1 d .
H16 H 0.3847 0.2546 0.4112 0.056 Uiso 1 1 calc R
C22 C 0.9108(7) 0.6800(5) 0.5029(4) 0.063(3) Uani 1 1 d .
H22 H 0.9832 0.6901 0.4992 0.076 Uiso 1 1 calc R
C14 C 0.5887(7) 0.6580(5) 0.2952(4) 0.066(3) Uani 1 1 d .
H14 H 0.5366 0.6832 0.2750 0.079 Uiso 1 1 calc R
O6 O 0.8399(6) 0.3910(4) 0.5897(3) 0.095(2) Uani 1 1 d .
C2 C 0.3703(8) 0.7010(4) 0.3663(4) 0.059(3) Uani 1 1 d .
H2A H 0.3283 0.7374 0.3485 0.089 Uiso 1 1 calc R
H2B H 0.4412 0.7180 0.3740 0.089 Uiso 1 1 calc R
H2C H 0.3379 0.6867 0.4031 0.089 Uiso 1 1 calc R
C3 C 0.5438(8) 0.3051(5) 0.3081(4) 0.063(3) Uani 1 1 d .
H3 H 0.5748 0.2912 0.2723 0.076 Uiso 1 1 calc R
C1A C 0.6678(8) 0.5846(6) 0.7569(4) 0.068(3) Uani 1 1 d .
H1A H 0.6946 0.6227 0.7777 0.082 Uiso 1 1 calc R
C1D C 0.5894(9) 0.5426(6) 0.7813(4) 0.069(3) Uani 1 1 d .
H1D H 0.5623 0.5521 0.8191 0.083 Uiso 1 1 calc R
C1F C 0.6961(9) 0.6716(6) 0.2868(5) 0.084(4) Uani 1 1 d .
H1F H 0.7166 0.7066 0.2604 0.100 Uiso 1 1 calc R

loop_
_atom_site_aniso_label
_atom_site_aniso_U_11
_atom_site_aniso_U_22
_atom_site_aniso_U_33
_atom_site_aniso_U_23
_atom_site_aniso_U_13
_atom_site_aniso_U_12
Cd1 0.0247(3) 0.0274(3) 0.0291(3) 0.0008(3) -0.0011(2) 0.0011(2)
Cd2 0.0261(3) 0.0346(3) 0.0386(3) 0.0032(3) -0.0055(2) 0.0003(2)
O1 0.027(3) 0.036(3) 0.025(2) 0.008(2) -0.001(2) 0.001(2)
N1 0.028(4) 0.036(4) 0.038(4) 0.005(3) 0.004(3) 0.004(3)
O3 0.015(2) 0.019(2) 0.032(3) 0.003(2) -0.001(2) 0.002(2)
C5 0.030(5) 0.041(4) 0.036(4) 0.006(4) 0.000(4) 0.006(4)
N4 0.030(4) 0.030(3) 0.055(4) 0.008(3) -0.008(3) -0.007(3)
N3 0.029(4) 0.036(4) 0.041(4) -0.010(3) 0.000(3) 0.002(3)
C8 0.074(7) 0.060(6) 0.039(5) 0.002(5) -0.002(5) 0.014(5)
C18 0.034(4) 0.015(3) 0.029(4) -0.002(3) -0.013(3) 0.003(3)
N2 0.031(4) 0.051(4) 0.051(4) -0.011(4) -0.013(3) -0.003(3)
C19 0.030(4) 0.024(4) 0.041(4) -0.002(3) 0.006(4) -0.005(4)
N5 0.055(6) 0.047(5) 0.071(5) 0.002(4) -0.021(4) 0.006(4)
O4 0.041(3) 0.023(3) 0.048(3) 0.005(2) -0.014(3) 0.003(3)
N99 0.022(4) 0.044(4) 0.049(4) -0.001(3) -0.001(3) 0.014(3)
O2 0.042(3) 0.039(3) 0.048(3) 0.009(3) -0.010(3) 0.010(3)
C99 0.046(6) 0.050(6) 0.066(6) 0.016(5) -0.002(5) 0.014(5)
C20 0.044(5) 0.030(4) 0.057(5) 0.006(4) 0.004(4) 0.000(4)
C17 0.031(4) 0.024(4) 0.046(5) -0.005(3) -0.004(4) 0.002(3)
C23 0.035(5) 0.053(6) 0.072(6) 0.001(5) -0.009(5) -0.006(5)
C21 0.056(7) 0.043(5) 0.080(7) 0.006(5) 0.009(5) -0.023(5)
C6 0.021(4) 0.034(4) 0.036(4) 0.001(3) -0.002(3) 0.003(3)
C13 0.053(6) 0.037(5) 0.054(5) -0.007(4) 0.007(5) -0.002(4)
C7 0.036(5) 0.045(5) 0.025(4) 0.013(3) -0.021(3) 0.006(4)
C4 0.027(5) 0.047(5) 0.053(5) 0.005(4) 0.001(4) 0.005(4)
O5 0.075(5) 0.062(5) 0.158(8) 0.027(5) -0.010(5) 0.006(4)
O99 0.108(7) 0.100(6) 0.124(7) 0.004(5) 0.036(6) 0.065(5)
O7 0.069(5) 0.086(5) 0.124(6) -0.009(5) -0.053(5) 0.038(5)
C1 0.029(5) 0.073(7) 0.081(7) 0.032(6) 0.015(5) 0.002(5)
C15 0.074(7) 0.039(5) 0.067(7) -0.024(5) -0.002(6) -0.002(5)
C12 0.060(6) 0.058(6) 0.063(6) -0.007(5) -0.014(5) -0.014(5)
C16 0.051(6) 0.030(4) 0.059(6) -0.016(4) -0.002(5) -0.005(4)
C22 0.039(6) 0.052(6) 0.099(8) 0.006(5) 0.000(5) -0.012(5)
C14 0.038(6) 0.091(7) 0.069(6) 0.050(6) 0.010(5) 0.007(5)
O6 0.074(6) 0.102(6) 0.109(6) -0.022(5) -0.029(5) 0.012(5)
C2 0.063(7) 0.046(5) 0.069(6) 0.007(5) -0.001(5) 0.017(5)
C3 0.071(7) 0.062(6) 0.057(6) -0.029(5) 0.013(5) 0.006(6)
C1A 0.069(8) 0.077(7) 0.059(7) -0.029(6) -0.030(6) 0.016(6)
C1D 0.080(8) 0.082(8) 0.047(6) -0.018(6) -0.017(6) 0.017(7)
C1F 0.068(8) 0.092(8) 0.091(8) 0.058(7) 0.022(6) -0.006(7)

loop_
_atom_type_symbol
_atom_type_description
_atom_type_scat_dispersion_real
_atom_type_scat_dispersion_imag
_atom_type_scat_source
C C 0.0033 0.0016 'International Tables Vol C Tables 4.2.6.8 and 6.1.1.4'
H H 0.0000 0.0000 'International Tables Vol C Tables 4.2.6.8 and 6.1.1.4'
N N 0.0061 0.0033 'International Tables Vol C Tables 4.2.6.8 and 6.1.1.4'
O O 0.0106 0.0060 'International Tables Vol C Tables 4.2.6.8 and 6.1.1.4'
Cd Cd -0.8075 1.2024 'International Tables Vol C Tables 4.2.6.8 and 6.1.1.4'

loop_
_geom_angle_atom_site_label_1
_geom_angle_atom_site_label_2
_geom_angle_atom_site_label_3
_geom_angle
_geom_angle_site_symmetry_1
_geom_angle_site_symmetry_3
O3 Cd1 N99 110.88(19) . .
O3 Cd1 N1 147.65(19) . .
N99 Cd1 N1 101.4(2) . .
O3 Cd1 O3 79.96(16) . 5_666
N99 Cd1 O3 82.41(19) . 5_666
N1 Cd1 O3 106.29(18) . 5_666
O3 Cd1 N3 70.52(19) . .
N99 Cd1 N3 94.4(2) . .
N1 Cd1 N3 106.5(2) . .
O3 Cd1 N3 147.00(18) 5_666 .
O3 Cd1 O1 77.76(15) . 5_666
N99 Cd1 O1 162.70(19) . 5_666
N1 Cd1 O1 71.46(18) . 5_666
O3 Cd1 O1 84.53(15) 5_666 5_666
N3 Cd1 O1 102.75(18) . 5_666
O1 Cd2 N99 95.50(19) . .
O1 Cd2 N4 142.39(19) . .
N99 Cd2 N4 92.8(2) . .
O1 Cd2 N2 70.04(19) . .
N99 Cd2 N2 165.5(2) . .
N4 Cd2 N2 98.5(2) . .
O1 Cd2 O3 76.62(15) . 5_666
N99 Cd2 O3 78.66(18) . 5_666
N4 Cd2 O3 69.19(18) . 5_666
N2 Cd2 O3 96.93(18) . 5_666
O1 Cd2 O5 130.0(2) . .
N99 Cd2 O5 108.2(3) . .
N4 Cd2 O5 80.9(2) . .
N2 Cd2 O5 82.6(3) . .
O3 Cd2 O5 149.7(2) 5_666 .
O1 Cd2 O6 92.5(2) . .
N99 Cd2 O6 83.6(2) . .
N4 Cd2 O6 124.9(3) . .
N2 Cd2 O6 97.1(2) . .
O3 Cd2 O6 158.1(2) 5_666 .
O5 Cd2 O6 49.4(2) . .
C6 O1 Cd2 115.9(4) 5_666 .
C6 O1 Cd1 107.7(4) 5_666 5_666
Cd2 O1 Cd1 101.50(16) . 5_666
C4 N1 C5 118.9(6) . .
C4 N1 Cd1 124.6(5) . .
C5 N1 Cd1 115.8(5) . .
C18 O3 Cd1 116.5(4) . .
C18 O3 Cd1 124.7(4) . 5_666
Cd1 O3 Cd1 100.04(16) . 5_666
C18 O3 Cd2 113.5(4) . 5_666
Cd1 O3 Cd2 101.28(16) . 5_666
Cd1 O3 Cd2 96.74(15) 5_666 5_666
N1 C5 C14 121.9(7) . .
N1 C5 C6 116.1(6) . .
C14 C5 C6 122.0(7) . .
C19 N4 C23 115.9(7) . .
C19 N4 Cd2 118.7(5) . .
C23 N4 Cd2 123.5(5) . .
C13 N3 C17 119.0(6) . .
C13 N3 Cd1 125.1(5) . .
C17 N3 Cd1 115.7(5) . .
C7 C8 C1D 118.9(9) . .
C7 C8 H8 120.5 . .
C1D C8 H8 120.5 . .
O3 C18 O4 112.5(5) . .
O3 C18 C17 110.2(5) . .
O4 C18 C17 105.3(5) . .
O3 C18 C19 109.2(5) . 5_666
O4 C18 C19 109.2(6) . 5_666
C17 C18 C19 110.4(6) . 5_666
C12 N2 C7 117.1(7) . .
C12 N2 Cd2 125.6(6) . .
C7 N2 Cd2 116.9(5) . .
N4 C19 C20 122.7(7) . .
N4 C19 C18 115.3(6) . 5_666
C20 C19 C18 121.9(7) . 5_666
O7 N5 O5 123.1(9) . .
O7 N5 O6 122.7(8) . .
O5 N5 O6 114.1(8) . .
C18 O4 H4 109.5 . .
C99 N99 Cd1 127.3(6) . .
C99 N99 Cd2 132.1(6) . .
Cd1 N99 Cd2 100.4(2) . .
C2 O2 C6 114.6(6) . .
N99 C99 O99 178.4(11) . .
C21 C20 C19 119.5(8) . .
C21 C20 H20 120.2 . .
C19 C20 H20 120.2 . .
N3 C17 C16 121.1(7) . .
N3 C17 C18 116.9(6) . .
C16 C17 C18 121.7(7) . .
N4 C23 C22 124.7(8) . .
N4 C23 H23 117.6 . .
C22 C23 H23 117.6 . .
C22 C21 C20 119.7(8) . .
C22 C21 H21 120.2 . .
C20 C21 H21 120.2 . .
O1 C6 O2 113.8(6) 5_666 .
O1 C6 C7 112.0(6) 5_666 5_666
O2 C6 C7 104.1(5) . 5_666
O1 C6 C5 109.0(6) 5_666 .
O2 C6 C5 108.3(6) . .
C7 C6 C5 109.5(6) 5_666 .
N3 C13 C3 122.5(8) . .
N3 C13 H13 118.8 . .
C3 C13 H13 118.8 . .
N2 C7 C8 122.8(8) . .
N2 C7 C6 113.4(6) . 5_666
C8 C7 C6 123.6(7) . 5_666
N1 C4 C1 123.3(8) . .
N1 C4 H4A 118.3 . .
C1 C4 H4A 118.3 . .
N5 O5 Cd2 100.0(6) . .
C1F C1 C4 116.8(8) . .
C1F C1 H1 121.6 . .
C4 C1 H1 121.6 . .
C3 C15 C16 119.6(8) . .
C3 C15 H15 120.2 . .
C16 C15 H15 120.2 . .
N2 C12 C1A 123.9(9) . .
N2 C12 H12 118.1 . .
C1A C12 H12 118.1 . .
C15 C16 C17 119.0(8) . .
C15 C16 H16 120.5 . .
C17 C16 H16 120.5 . .
C21 C22 C23 117.5(8) . .
C21 C22 H22 121.2 . .
C23 C22 H22 121.2 . .
C5 C14 C1F 117.9(8) . .
C5 C14 H14 121.0 . .
C1F C14 H14 121.0 . .
N5 O6 Cd2 96.4(6) . .
O2 C2 H2A 109.5 . .
O2 C2 H2B 109.5 . .
H2A C2 H2B 109.5 . .
O2 C2 H2C 109.5 . .
H2A C2 H2C 109.5 . .
H2B C2 H2C 109.5 . .
C15 C3 C13 118.8(8) . .
C15 C3 H3 120.6 . .
C13 C3 H3 120.6 . .
C12 C1A C1D 118.2(9) . .
C12 C1A H1A 120.9 . .
C1D C1A H1A 120.9 . .
C8 C1D C1A 119.0(10) . .
C8 C1D H1D 120.5 . .
C1A C1D H1D 120.5 . .
C1 C1F C14 121.1(8) . .
C1 C1F H1F 119.5 . .
C14 C1F H1F 119.5 . .

loop_
_geom_bond_atom_site_label_1
_geom_bond_atom_site_label_2
_geom_bond_distance
_geom_bond_site_symmetry_2
Cd1 O3 2.259(4) .
Cd1 N99 2.274(6) .
Cd1 N1 2.278(6) .
Cd1 O3 2.297(4) 5_666
Cd1 N3 2.354(6) .
Cd1 O1 2.394(4) 5_666
Cd2 O1 2.286(4) .
Cd2 N99 2.324(6) .
Cd2 N4 2.349(6) .
Cd2 N2 2.380(6) .
Cd2 O3 2.426(4) 5_666
Cd2 O5 2.435(8) .
Cd2 O6 2.500(7) .
O1 C6 1.359(8) 5_666
O1 Cd1 2.394(4) 5_666
N1 C4 1.325(9) .
N1 C5 1.331(9) .
O3 C18 1.389(7) .
O3 Cd1 2.297(4) 5_666
O3 Cd2 2.426(4) 5_666
C5 C14 1.364(11) .
C5 C6 1.565(10) .
N4 C19 1.346(9) .
N4 C23 1.350(10) .
N3 C13 1.332(9) .
N3 C17 1.332(9) .
C8 C7 1.369(10) .
C8 C1D 1.376(12) .
C8 H8 0.9300 .
C18 O4 1.402(7) .
C18 C17 1.535(10) .
C18 C19 1.548(9) 5_666
N2 C12 1.334(10) .
N2 C7 1.343(9) .
C19 C20 1.374(10) .
C19 C18 1.548(9) 5_666
N5 O7 1.220(9) .
N5 O5 1.224(9) .
N5 O6 1.236(9) .
O4 H4 0.8200 .
N99 C99 1.168(10) .
O2 C2 1.421(9) .
O2 C6 1.435(8) .
C99 O99 1.186(10) .
C20 C21 1.372(11) .
C20 H20 0.9300 .
C17 C16 1.374(9) .
C23 C22 1.378(11) .
C23 H23 0.9300 .
C21 C22 1.364(12) .
C21 H21 0.9300 .
C6 O1 1.359(8) 5_666
C6 C7 1.550(10) 5_666
C13 C3 1.360(11) .
C13 H13 0.9300 .
C7 C6 1.550(10) 5_666
C4 C1 1.374(11) .
C4 H4A 0.9300 .
C1 C1F 1.359(12) .
C1 H1 0.9300 .
C15 C3 1.357(12) .
C15 C16 1.372(11) .
C15 H15 0.9300 .
C12 C1A 1.364(12) .
C12 H12 0.9300 .
C16 H16 0.9300 .
C22 H22 0.9300 .
C14 C1F 1.382(12) .
C14 H14 0.9300 .
C2 H2A 0.9600 .
C2 H2B 0.9600 .
C2 H2C 0.9600 .
C3 H3 0.9300 .
C1A C1D 1.380(13) .
C1A H1A 0.9300 .
C1D H1D 0.9300 .
C1F H1F 0.9300 .
